data_4325118
loop_
_publ_author_name
'Ross Campbell'
'Luca M. Carrella'
'William Clegg'
'Robert E. Mulvey'
'Eva Rentschler'
'Stuart D. Robertson'
'Luca Russo'

_publ_section_title
;
 Sodium Congener of the Classical Lithium Methylchromate Dimer: Synthetic,
 X-ray Crystallographic, and Magnetic Studies of Me8Cr2[Na(OEt2)]4
;
_journal_name_full 'Inorganic Chemistry'
_journal_page_first 4656
_journal_page_last 4659
_journal_paper_doi 10.1021/ic200471b
_journal_volume 50
_journal_year 2011
_chemical_formula_moiety 'C24 H64 Cr2 Na4 O4'
_chemical_formula_sum 'C24 H64 Cr2 Na4 O4'
_chemical_formula_weight 612.71
_chemical_name_systematic
;
 ?
;
_space_group_IT_number 87
_symmetry_cell_setting tetragonal
_symmetry_space_group_name_Hall '-I 4'
_symmetry_space_group_name_H-M 'I 4/m'
_atom_sites_solution_hydrogens mixed
_atom_sites_solution_primary direct
_atom_sites_solution_secondary difmap
_audit_creation_method SHELXL-97
_cell_angle_alpha 90.00
_cell_angle_beta 90.00
_cell_angle_gamma 90.00
_cell_formula_units_Z 2
_cell_length_a 14.5304(7)
_cell_length_b 14.5304(7)
_cell_length_c 8.7463(14)
_cell_measurement_reflns_used 1110
_cell_measurement_temperature 123(2)
_cell_measurement_theta_max 29.58
_cell_measurement_theta_min 3.05
_cell_volume 1846.6(3)
_computing_cell_refinement
;
CrysAlisPro, Oxford Diffraction Ltd.,
Version 1.171.33.66 (release 28-04-2010 CrysAlis171 .NET)
(compiled Apr 28 2010,14:27:37)
;
_computing_data_collection
;
CrysAlisPro, Oxford Diffraction Ltd.,
Version 1.171.33.66 (release 28-04-2010 CrysAlis171 .NET)
(compiled Apr 28 2010,14:27:37)
;
_computing_data_reduction
;
CrysAlisPro, Oxford Diffraction Ltd.,
Version 1.171.33.66 (release 28-04-2010 CrysAlis171 .NET)
(compiled Apr 28 2010,14:27:37)
;
_computing_molecular_graphics 'Bruker SHELXTL'
_computing_publication_material 'Bruker SHELXTL and local programs'
_computing_structure_refinement 'Bruker SHELXTL'
_computing_structure_solution 'Bruker SHELXTL'
_diffrn_ambient_temperature 123(2)
_diffrn_detector_area_resol_mean 16.0727
_diffrn_measured_fraction_theta_full 0.977
_diffrn_measured_fraction_theta_max 0.977
_diffrn_measurement_device_type 'Oxford Diffraction Xcalibur diffractometer'
_diffrn_measurement_method '\w scans'
_diffrn_radiation_monochromator graphite
_diffrn_radiation_source 'sealed tube'
_diffrn_radiation_type MoK\a
_diffrn_radiation_wavelength 0.71073
_diffrn_reflns_av_R_equivalents 0.0279
_diffrn_reflns_av_sigmaI/netI 0.0413
_diffrn_reflns_limit_h_max 16
_diffrn_reflns_limit_h_min -17
_diffrn_reflns_limit_k_max 12
_diffrn_reflns_limit_k_min -15
_diffrn_reflns_limit_l_max 7
_diffrn_reflns_limit_l_min -10
_diffrn_reflns_number 2343
_diffrn_reflns_theta_full 25.02
_diffrn_reflns_theta_max 25.02
_diffrn_reflns_theta_min 3.91
_exptl_absorpt_coefficient_mu 0.657
_exptl_absorpt_correction_T_max 0.975
_exptl_absorpt_correction_T_min 0.880
_exptl_absorpt_correction_type multi-scan
_exptl_absorpt_process_details
;
CrysAlisPro, Oxford Diffraction Ltd.,
Version 1.171.33.66 (release 28-04-2010 CrysAlis171 .NET)
(compiled Apr 28 2010,14:27:37)
empirical absorption correction using spherical harmonics,
implemented in SCALE3 ABSPACK scaling algorithm.
;
_exptl_crystal_colour yellow
_exptl_crystal_density_diffrn 1.102
_exptl_crystal_description plate
_exptl_crystal_F_000 664
_exptl_crystal_size_max 0.20
_exptl_crystal_size_mid 0.16
_exptl_crystal_size_min 0.04
_refine_diff_density_max 0.253
_refine_diff_density_min -0.328
_refine_diff_density_rms 0.047
_refine_ls_extinction_method none
_refine_ls_goodness_of_fit_ref 0.926
_refine_ls_hydrogen_treatment mixed
_refine_ls_matrix_type full
_refine_ls_number_parameters 74
_refine_ls_number_reflns 859
_refine_ls_number_restraints 27
_refine_ls_restrained_S_all 0.946
_refine_ls_R_factor_all 0.0602
_refine_ls_R_factor_gt 0.0394
_refine_ls_shift/su_max 0.002
_refine_ls_shift/su_mean 0.000
_refine_ls_structure_factor_coef Fsqd
_refine_ls_weighting_details 'calc w=1/[\s^2^(Fo^2^)+(0.0730P)^2^+0.0000P] where P=(Fo^2^+2Fc^2^)/3'
_refine_ls_weighting_scheme calc
_refine_ls_wR_factor_gt 0.1025
_refine_ls_wR_factor_ref 0.1091
_reflns_number_gt 629
_reflns_number_total 859
_reflns_threshold_expression I>2\s(I)
_cod_data_source_file ic200471b_si_002.cif
_cod_data_source_block rem515mo
_cod_database_code 4325118
_computing_special_details
;
TITL rem515mo in I4/m
CELL 0.71073  14.5304  14.5304   8.7463  90.000  90.000  90.000
ZERR    2.00   0.0007   0.0007   0.0014   0.000   0.000   0.000
LATT  2
SYMM -X, -Y, Z
SYMM -Y, X, Z
SYMM Y, -X, Z
SFAC C H O NA CR
UNIT 48 128 8 8 4

TEMP -150
SIZE 0.20 0.16 0.04

L.S. 8
ACTA
BOND $H
FMAP 2
PLAN 10

rem DELU 0.005 C4 C5A C5B
rem SIMU 0.005 C4 C5A C5B
rem SADI 0.005 C4 C5A C4 C5B C2 C3
rem SADI O C5A O C5B O C3
rem SADI O C2 O C4

DELU C4 C5A C5B
SIMU C4 C5A C5B
SADI C4 C5A C4 C5B C2 C3
SADI O C5A O C5B O C3
SADI O C2 O C4

rem EXTI    0.000800
WGHT    0.073000
FVAR       0.54838   0.53345
CR    5    0.000000    0.000000    0.186555    10.25000    0.02882    0.02882 =
         0.06104    0.00000    0.00000    0.00000
NA    4   -0.134028    0.109392    0.000000    10.50000    0.03267    0.03234 =
         0.07503    0.00000    0.00000    0.00450
C1    1   -0.012244    0.148496    0.227996    11.00000    0.04367    0.03759 =
         0.07048   -0.00882    0.00011    0.00062
H1A   2    0.031539    0.187225    0.222599    11.00000    0.06152
H1B   2   -0.017305    0.138008    0.340105    11.00000    0.05589
H1C   2   -0.061461    0.183624    0.206719    11.00000    0.06221
O     3   -0.272148    0.194576    0.000000    10.50000    0.03073    0.06896 =
         0.08503    0.00000    0.00000    0.00274
C2    1   -0.272202    0.290691    0.000000    10.50000    0.07831    0.06467 =
         0.12707    0.00000    0.00000    0.04793
AFIX  23
H2A   2   -0.306607    0.311837   -0.091164    10.50000   -1.20000
H2B   2   -0.306607    0.311837    0.091164    10.50000   -1.20000
AFIX   0
C3    1   -0.187804    0.333354    0.000000    10.50000    0.07893    0.04497 =
         0.15473    0.00000    0.00000    0.01512
AFIX  33
H3A   2   -0.196427    0.400245    0.000000    10.50000   -1.50000
H3B   2   -0.153397    0.315121   -0.091486    10.50000   -1.50000
H3C   2   -0.153397    0.315121    0.091486    10.50000   -1.50000
AFIX   0
C4    1   -0.359512    0.155949    0.000000    10.50000    0.05687    0.12424 =
         0.18418    0.00000    0.00000   -0.01720
PART -1
AFIX  23
H4A   2   -0.403106    0.208231    0.004753    20.50000   -1.20000
H4B   2   -0.367529    0.127768   -0.102191    20.50000   -1.20000
AFIX  23
PART -2
H4C   2   -0.396212    0.189142    0.077806   -20.50000   -1.20000
H4D   2   -0.387628    0.169727   -0.100531   -20.50000   -1.20000
AFIX   0
PART -1
C5A   1   -0.389311    0.096162    0.096791    20.50000    0.08209    0.04761 =
         0.17468    0.01102   -0.05914   -0.04117
AFIX  33
H5A1  2   -0.453357    0.080701    0.072834    20.50000   -1.50000
H5A2  2   -0.385850    0.121802    0.200266    20.50000   -1.50000
H5A3  2   -0.351402    0.040492    0.090919    20.50000   -1.50000
AFIX   0
PART -2
C5B   1   -0.370493    0.068394    0.024849   -20.50000    0.05023    0.07529 =
         0.04785   -0.03023   -0.01220    0.01186
AFIX  33
H5B1  2   -0.436241    0.053423    0.022544   -20.50000   -1.50000
H5B2  2   -0.345100    0.052554    0.125260   -20.50000   -1.50000
H5B3  2   -0.338415    0.033227   -0.054531   -20.50000   -1.50000

HKLF 4

REM  rem515mo in I4/m
REM R1 =  0.0394 for    629 Fo > 4sig(Fo)  and  0.0602 for all    859 data
REM     74 parameters refined using     27 restraints

END

WGHT      0.0611      0.0000
REM Highest difference peak  0.253,  deepest hole -0.328,  1-sigma level  0.047
Q1    1  -0.3099  0.3249  0.0000  10.50000  0.05    0.25
Q2    1  -0.1186  0.3143  0.0000  10.50000  0.05    0.24
Q3    1  -0.2803  0.1414  0.0000  10.50000  0.05    0.22
Q4    1  -0.4123  0.1202  0.1139  11.00000  0.05    0.21
Q5    1  -0.3191  0.0354  0.0000  10.50000  0.05    0.18
Q6    1   0.0780  0.1853  0.2217  11.00000  0.05    0.17
Q7    1  -0.0173  0.0103  0.0000  10.50000  0.05    0.17
Q8    1  -0.2946  0.2429  0.0621  11.00000  0.05    0.16
Q9    1  -0.2416  0.2028  0.0505  11.00000  0.05    0.16
Q10   1  -0.0206  0.0993  0.1467  11.00000  0.05    0.15
;

loop_
_symmetry_equiv_pos_as_xyz
'x, y, z'
'-x, -y, z'
'-y, x, z'
'y, -x, z'
'x+1/2, y+1/2, z+1/2'
'-x+1/2, -y+1/2, z+1/2'
'-y+1/2, x+1/2, z+1/2'
'y+1/2, -x+1/2, z+1/2'
'-x, -y, -z'
'x, y, -z'
'y, -x, -z'
'-y, x, -z'
'-x+1/2, -y+1/2, -z+1/2'
'x+1/2, y+1/2, -z+1/2'
'y+1/2, -x+1/2, -z+1/2'
'-y+1/2, x+1/2, -z+1/2'

loop_
_atom_site_label
_atom_site_type_symbol
_atom_site_fract_x
_atom_site_fract_y
_atom_site_fract_z
_atom_site_U_iso_or_equiv
_atom_site_adp_type
_atom_site_occupancy
_atom_site_symmetry_multiplicity
_atom_site_calc_flag
_atom_site_refinement_flags
_atom_site_disorder_assembly
_atom_site_disorder_group
Cr Cr 0.0000 0.0000 0.18656(12) 0.0396(3) Uani 1 4 d S . .
Na Na -0.13403(9) 0.10939(9) 0.0000 0.0467(5) Uani 1 2 d S . .
C1 C -0.0122(2) 0.1485(2) 0.2280(5) 0.0506(10) Uani 1 1 d . . .
H1A H 0.032(2) 0.187(2) 0.223(4) 0.062(10) Uiso 1 1 d . . .
H1B H -0.017(2) 0.138(2) 0.340(4) 0.056(11) Uiso 1 1 d . . .
H1C H -0.061(2) 0.184(2) 0.207(4) 0.062(10) Uiso 1 1 d . . .
O O -0.27215(17) 0.1946(2) 0.0000 0.0616(10) Uani 1 1 d SD A .
C2 C -0.2722(4) 0.2907(3) 0.0000 0.090(2) Uani 1 2 d SD . .
H2A H -0.3066 0.3118 -0.0912 0.108 Uiso 0.50 1 calc PR . .
H2B H -0.3066 0.3118 0.0912 0.108 Uiso 0.50 1 calc PR . .
C3 C -0.1878(4) 0.3334(3) 0.0000 0.093(2) Uani 1 2 d SD . .
H3A H -0.1964 0.4002 0.0000 0.139 Uiso 1 2 calc SR . .
H3B H -0.1534 0.3151 -0.0915 0.139 Uiso 0.50 1 calc PR . .
H3C H -0.1534 0.3151 0.0915 0.139 Uiso 0.50 1 calc PR . .
C4 C -0.3595(4) 0.1559(5) 0.0000 0.122(3) Uani 1 2 d SDU . .
H4A H -0.4031 0.2082 0.0048 0.146 Uiso 0.267(17) 1 calc PR A -1
H4B H -0.3675 0.1278 -0.1022 0.146 Uiso 0.267(17) 1 calc PR A -1
H4C H -0.3962 0.1891 0.0778 0.146 Uiso 0.233(17) 1 calc PR A -2
H4D H -0.3876 0.1697 -0.1005 0.146 Uiso 0.233(17) 1 calc PR A -2
C5A C -0.3893(13) 0.0962(16) 0.097(3) 0.101(9) Uani 0.267(17) 1 d PDU A -1
H5A1 H -0.4534 0.0807 0.0728 0.152 Uiso 0.267(17) 1 calc PR A -1
H5A2 H -0.3858 0.1218 0.2003 0.152 Uiso 0.267(17) 1 calc PR A -1
H5A3 H -0.3514 0.0405 0.0909 0.152 Uiso 0.267(17) 1 calc PR A -1
C5B C -0.3705(12) 0.0684(9) 0.025(5) 0.058(10) Uani 0.233(17) 1 d PDU A -2
H5B1 H -0.4362 0.0534 0.0225 0.087 Uiso 0.233(17) 1 calc PR A -2
H5B2 H -0.3451 0.0526 0.1253 0.087 Uiso 0.233(17) 1 calc PR A -2
H5B3 H -0.3384 0.0332 -0.0545 0.087 Uiso 0.233(17) 1 calc PR A -2

loop_
_atom_site_aniso_label
_atom_site_aniso_U_11
_atom_site_aniso_U_22
_atom_site_aniso_U_33
_atom_site_aniso_U_23
_atom_site_aniso_U_13
_atom_site_aniso_U_12
Cr 0.0288(4) 0.0288(4) 0.0610(7) 0.000 0.000 0.000
Na 0.0327(8) 0.0323(8) 0.0750(14) 0.000 0.000 0.0045(6)
C1 0.0437(18) 0.0376(17) 0.070(3) -0.0088(16) 0.0001(17) 0.0006(14)
O 0.0307(15) 0.069(2) 0.085(3) 0.000 0.000 0.0027(13)
C2 0.078(4) 0.065(3) 0.127(6) 0.000 0.000 0.048(3)
C3 0.079(4) 0.045(3) 0.155(7) 0.000 0.000 0.015(3)
C4 0.057(4) 0.124(6) 0.184(9) 0.000 0.000 -0.017(4)
C5A 0.082(13) 0.048(11) 0.17(2) 0.011(12) -0.059(13) -0.041(9)
C5B 0.050(7) 0.075(7) 0.05(3) -0.030(11) -0.012(11) 0.012(7)

loop_
_atom_type_symbol
_atom_type_description
_atom_type_scat_dispersion_real
_atom_type_scat_dispersion_imag
_atom_type_scat_source
C C 0.0033 0.0016 'International Tables Vol C Tables 4.2.6.8 and 6.1.1.4'
H H 0.0000 0.0000 'International Tables Vol C Tables 4.2.6.8 and 6.1.1.4'
O O 0.0106 0.0060 'International Tables Vol C Tables 4.2.6.8 and 6.1.1.4'
Na Na 0.0362 0.0249 'International Tables Vol C Tables 4.2.6.8 and 6.1.1.4'
Cr Cr 0.3209 0.6236 'International Tables Vol C Tables 4.2.6.8 and 6.1.1.4'

loop_
_geom_angle_atom_site_label_1
_geom_angle_atom_site_label_2
_geom_angle_atom_site_label_3
_geom_angle
_geom_angle_site_symmetry_1
_geom_angle_site_symmetry_3
C1 Cr C1 161.0(2) 4 3
C1 Cr C1 88.44(4) 4 2
C1 Cr C1 88.44(4) 3 2
C1 Cr C1 88.44(4) . 4
C1 Cr C1 88.44(4) . 3
C1 Cr C1 161.0(2) . 2
C1 Na C1 96.50(17) 12 3
C1 Na C1 137.28(13) . 12
C1 Na C1 69.09(15) . 3
C1 Na C1 69.09(15) 12 10
C1 Na C1 137.28(13) 3 10
C1 Na C1 94.03(18) . 10
C1 Na O 116.30(9) . .
C1 Na O 106.27(9) 12 .
C1 Na O 106.27(9) 3 .
C1 Na O 116.30(9) 10 .
Cr C1 Na 74.15(11) . .
Cr C1 Na 75.28(11) . 11
Cr C1 H1A 125(2) . .
Cr C1 H1B 91.0(18) . .
Cr C1 H1C 126(2) . .
Na C1 Na 82.36(12) . 11
Na C1 H1A 126(2) . .
Na C1 H1A 61(2) 11 .
Na C1 H1B 129.9(18) . .
Na C1 H1B 140.5(17) 11 .
Na C1 H1C 57(2) . .
Na C1 H1C 115(2) 11 .
H1A C1 H1B 102(3) . .
H1A C1 H1C 102(3) . .
H1B C1 H1C 103(3) . .
Na O C2 121.7(3) . .
Na O C4 124.5(4) . .
C2 O C4 113.8(4) . .
O C2 H2A 108.1 . .
O C2 H2B 108.1 . .
O C2 C3 116.8(4) . .
H2A C2 H2B 107.3 . .
H2A C2 C3 108.1 . .
H2B C2 C3 108.1 . .
C2 C3 H3A 109.5 . .
C2 C3 H3B 109.5 . .
C2 C3 H3C 109.5 . .
H3A C3 H3B 109.5 . .
H3A C3 H3C 109.5 . .
H3B C3 H3C 109.5 . .
O C4 H4A 106.0 . .
O C4 H4B 106.0 . .
O C4 H4C 107.2 . .
O C4 H4D 107.2 . .
O C4 C5A 125.5(8) . .
O C4 C5A 125.5(8) . 10
O C4 C5B 120.5(10) . .
O C4 C5B 120.5(10) . 10
H4A C4 H4B 106.3 . .
H4A C4 C5A 106.0 . .
H4B C4 C5A 106.0 . .
H4C C4 H4D 106.8 . .
H4C C4 C5B 107.2 . .
H4D C4 C5B 107.2 . .
C4 C5A H5A1 109.5 . .
C4 C5A H5A2 109.5 . .
C4 C5A H5A3 109.5 . .
H5A1 C5A H5A2 109.5 . .
H5A1 C5A H5A3 109.5 . .
H5A2 C5A H5A3 109.5 . .
C4 C5B H5B1 109.5 . .
C4 C5B H5B2 109.5 . .
C4 C5B H5B3 109.5 . .
H5B1 C5B H5B2 109.5 . .
H5B1 C5B H5B3 109.5 . .
H5B2 C5B H5B3 109.5 . .

loop_
_geom_bond_atom_site_label_1
_geom_bond_atom_site_label_2
_geom_bond_distance
_geom_bond_site_symmetry_2
Cr C1 2.195(3) .
Cr C1 2.195(3) 4
Cr C1 2.195(3) 3
Cr C1 2.195(3) 2
Na C1 2.726(4) .
Na C1 2.673(4) 12
Na C1 2.673(4) 3
Na C1 2.726(4) 10
Na O 2.358(3) .
C1 Na 2.673(4) 11
C1 H1A 0.85(3) .
C1 H1B 1.00(4) .
C1 H1C 0.90(3) .
O C2 1.397(6) .
O C4 1.388(6) .
C2 H2A 0.990 .
C2 H2B 0.990 .
C2 C3 1.374(7) .
C3 H3A 0.980 .
C3 H3B 0.980 .
C3 H3C 0.980 .
C4 H4A 0.990 .
C4 H4B 0.990 .
C4 H4C 0.990 .
C4 H4D 0.990 .
C4 C5A 1.288(12) .
C4 C5A 1.288(12) 10
C4 C5B 1.300(12) .
C4 C5B 1.300(12) 10
C5A H5A1 0.980 .
C5A H5A2 0.980 .
C5A H5A3 0.980 .
C5B H5B1 0.980 .
C5B H5B2 0.980 .
C5B H5B3 0.980 .
